data_7120731
loop_
_publ_author_name
'Song, JX'
'zhang, senmiao'
'Kim, Jun Oh'
'Li, Yajie'
'Wen, Bin'
'Zhou, Mingbo'
'Liu, Shubin'
'Aratani, Naoki'
'Xu, Ling'
'Kim, Dongho'

_publ_section_title
;
 Meso-to-meso 2,5-Pyrrolylene Bridged Zig-zag Porphyrin Arrays
;
_journal_name_full 'Chem. Commun.'
_journal_paper_doi 10.1039/C7CC06793C
_journal_year 2017
_chemical_formula_moiety 'C81 H84 N8 Zn1.5'
_chemical_formula_sum 'C81 H84 N8 Zn1.5'
_chemical_formula_weight 1267.61
_space_group_crystal_system triclinic
_space_group_IT_number 2
_space_group_name_Hall '-P 1'
_space_group_name_H-M_alt 'P -1'
_symmetry_space_group_name_Hall '-P 1'
_symmetry_space_group_name_H-M 'P -1'
_atom_sites_solution_hydrogens geom
_audit_creation_date 2015-05-27
_audit_creation_method
;
Olex2 1.2
(compiled 2015.01.26 svn.r3150 for OlexSys, GUI svn.r4998)
;
_audit_update_record
;
2017-07-27 deposited with the CCDC.
2017-10-02 downloaded from the CCDC.
;
_cell_angle_alpha 95.630(3)
_cell_angle_beta 95.061(3)
_cell_angle_gamma 104.331(3)
_cell_formula_units_Z 2
_cell_length_a 9.3496(4)
_cell_length_b 15.1615(5)
_cell_length_c 30.0085(12)
_cell_measurement_reflns_used 5444
_cell_measurement_temperature 293(2)
_cell_measurement_theta_max 71.7950
_cell_measurement_theta_min 4.5140
_cell_volume 4073.6(3)
_computing_molecular_graphics 'Olex2 (Dolomanov et al., 2009)'
_computing_publication_material 'Olex2 (Dolomanov et al., 2009)'
_computing_structure_refinement 'ShelXL (Sheldrick, 2008)'
_diffrn_ambient_temperature 293(2)
_diffrn_measured_fraction_theta_full 0.999
_diffrn_measured_fraction_theta_max 0.999
_diffrn_measurement_device_type supernova
_diffrn_radiation_type CuK\a
_diffrn_radiation_wavelength 1.54184
_diffrn_reflns_av_R_equivalents 0.0694
_diffrn_reflns_av_unetI/netI 0.0834
_diffrn_reflns_Laue_measured_fraction_full 0.999
_diffrn_reflns_Laue_measured_fraction_max 0.999
_diffrn_reflns_limit_h_max 11
_diffrn_reflns_limit_h_min -9
_diffrn_reflns_limit_k_max 16
_diffrn_reflns_limit_k_min -18
_diffrn_reflns_limit_l_max 35
_diffrn_reflns_limit_l_min -35
_diffrn_reflns_number 43065
_diffrn_reflns_point_group_measured_fraction_full 0.999
_diffrn_reflns_point_group_measured_fraction_max 0.999
_diffrn_reflns_theta_full 67.399
_diffrn_reflns_theta_max 67.399
_diffrn_reflns_theta_min 4.510
_exptl_absorpt_coefficient_mu 0.891
_exptl_crystal_colour red
_exptl_crystal_density_diffrn 1.033
_exptl_crystal_description block
_exptl_crystal_F_000 1342
_exptl_crystal_size_max 0.4
_exptl_crystal_size_mid 0.3
_exptl_crystal_size_min 0.2
_refine_diff_density_max 1.298
_refine_diff_density_min -0.476
_refine_diff_density_rms 0.094
_refine_ls_extinction_method none
_refine_ls_goodness_of_fit_ref 1.095
_refine_ls_hydrogen_treatment constr
_refine_ls_matrix_type full
_refine_ls_number_parameters 835
_refine_ls_number_reflns 14618
_refine_ls_number_restraints 6
_refine_ls_restrained_S_all 1.097
_refine_ls_R_factor_all 0.1742
_refine_ls_R_factor_gt 0.1137
_refine_ls_shift/su_max 0.000
_refine_ls_shift/su_mean 0.000
_refine_ls_structure_factor_coef Fsqd
_refine_ls_weighting_details 'w=1/[\s^2^(Fo^2^)+(0.2000P)^2^] where P=(Fo^2^+2Fc^2^)/3'
_refine_ls_weighting_scheme calc
_refine_ls_wR_factor_gt 0.3150
_refine_ls_wR_factor_ref 0.3688
_reflns_Friedel_coverage 0.000
_reflns_number_gt 7397
_reflns_number_total 14618
_reflns_threshold_expression 'I > 2\s(I)'
_cod_data_source_file c7cc06793c2.cif
_cod_data_source_block exp_19_1_smart_sq
_cod_original_formula_sum 'C81 H84 N8 Zn1.50'
_cod_database_code 7120731
_shelx_space_group_comment
;
The symmetry employed for this shelxl refinement is uniquely defined
by the following loop, which should always be used as a source of
symmetry information in preference to the above space-group names.
They are only intended as comments.
;
_olex2_refinement_description
;
1. Fixed Uiso
 At 1.2 times of:
  All C(H) groups, All N(H) groups
 At 1.5 times of:
  All C(H,H,H) groups
2. Uiso/Uaniso restraints and constraints
Uanis(C85) \\sim Ueq: with sigma of 0.01 and sigma for terminal atoms of 0.02
3.a Aromatic/amide H refined with riding coordinates:
 C4(H4), N0AA(H0AA), C30(H30), C36(H36), C41(H41), C46(H46), C55(H55),
 C60(H60), C63(H63), C65(H65), C71(H71), C73(H73), C1CA(H1CA), C4CA(H4CA),
 C0CA(H0CA), C2CA(H2CA), C22(H22), C29(H29), C6AA(H6AA), C33(H33), C0BA(H0BA),
 C1AA(H1AA), C52(H52), C76(H76), C90(H90), C6(H6), C8(H8), C10(H10), C11(H11),
 C13(H13)
3.b Idealised Me refined as rotating group:
 C1(H1A,H1B,H1C), C1BA(H1BA,H1BB,H1BC), C2BA(H2BA,H2BB,H2BC), C38(H38A,H38B,
 H38C), C5AA(H5AA,H5AB,H5AC), C19(H19A,H19B,H19C), C57(H57A,H57B,H57C),
 C3AA(H3AA,H3AB,H3AC), C3BA(H3BA,H3BB,H3BC), C69(H69A,H69B,H69C), C84(H84A,H84B,
 H84C), C85(H85A,H85B,H85C), C94(H94A,H94B,H94C), C9BA(H9BA,H9BB,H9BC),
 C6BA(H6BA,H6BB,H6BC), C4BA(H4BA,H4BB,H4BC), C5CA(H5CA,H5CB,H5CC), C7BA(H7BA,
 H7BB,H7BC)
;
_shelx_shelxl_version_number 2014/7
_olex2_submission_special_instructions 'No special instructions were received'

loop_
_space_group_symop_operation_xyz
'x, y, z'
'-x, -y, -z'

loop_
_atom_site_label
_atom_site_type_symbol
_atom_site_fract_x
_atom_site_fract_y
_atom_site_fract_z
_atom_site_U_iso_or_equiv
_atom_site_adp_type
_atom_site_occupancy
_atom_site_site_symmetry_order
_atom_site_calc_flag
_atom_site_refinement_flags_posn
_atom_site_refinement_flags_adp
_atom_site_refinement_flags_occupancy
Zn1 Zn 0.00888(13) 0.82098(6) 0.35190(3) 0.0832(4) Uani 1 1 d . . .
Zn3 Zn 0.0000 1.0000 0.0000 0.0734(4) Uani 1 2 d S T P
C1 C 0.6068(6) 1.6069(4) 0.1144(2) 0.0609(16) Uani 1 1 d . . .
H1A H 0.5813 1.6615 0.1261 0.091 Uiso 1 1 calc GR . .
H1B H 0.6651 1.6197 0.0899 0.091 Uiso 1 1 calc GR . .
H1C H 0.6631 1.5866 0.1377 0.091 Uiso 1 1 calc GR . .
C4 C -0.3443(7) 0.4553(4) 0.2719(2) 0.0614(16) Uani 1 1 d . . .
H4 H -0.2467 0.4518 0.2711 0.074 Uiso 1 1 calc R . .
C5BA C 0.4796(11) 1.3514(6) 0.4420(5) 0.133(5) Uani 1 1 d . . .
C1BA C 0.3756(7) 1.5150(4) 0.1379(3) 0.074(2) Uani 1 1 d . . .
H1BA H 0.4291 1.4895 0.1598 0.111 Uiso 1 1 calc GR . .
H1BB H 0.2805 1.4730 0.1279 0.111 Uiso 1 1 calc GR . .
H1BC H 0.3618 1.5721 0.1512 0.111 Uiso 1 1 calc GR . .
C2BA C 0.9235(11) 1.2398(9) 0.3750(4) 0.142(5) Uani 1 1 d . . .
H2BA H 0.8831 1.2211 0.3440 0.213 Uiso 1 1 calc GR . .
H2BB H 1.0283 1.2447 0.3780 0.213 Uiso 1 1 calc GR . .
H2BC H 0.9067 1.2982 0.3848 0.213 Uiso 1 1 calc GR . .
N0AA N -0.0990(6) 0.9537(3) 0.18090(18) 0.0631(14) Uani 1 1 d . . .
H0AA H -0.0604 0.9096 0.1726 0.076 Uiso 1 1 calc R . .
N13 N 0.1906(10) 0.8551(5) 0.3999(2) 0.105(3) Uani 1 1 d . . .
N16 N 0.0647(5) 1.0924(3) 0.05720(19) 0.0577(13) Uani 1 1 d . . .
C18 C 0.6691(6) 1.3488(4) 0.0615(2) 0.0510(13) Uani 1 1 d . . .
C20 C -0.1004(7) 1.0091(4) 0.1073(2) 0.0611(16) Uani 1 1 d . . .
C21 C 0.5127(8) 1.2606(5) 0.4279(3) 0.080(2) Uani 1 1 d . . .
C23 C -0.4616(8) 0.3774(4) 0.2562(2) 0.0693(18) Uani 1 1 d . . .
C25 C 0.6913(8) 1.1736(5) 0.4070(2) 0.0735(19) Uani 1 1 d . . .
C28 C -0.1355(7) 1.0118(4) 0.1537(3) 0.0660(17) Uani 1 1 d . . .
C30 C -0.1923(11) 1.0714(6) 0.1803(3) 0.099(3) Uani 1 1 d . . .
H30 H -0.2260 1.1201 0.1708 0.119 Uiso 1 1 calc R . .
C32 C 0.4644(5) 1.5317(3) 0.0974(2) 0.0516(14) Uani 1 1 d . . .
C36 C -0.6034(8) 0.3844(6) 0.2581(3) 0.089(3) Uani 1 1 d . . .
H36 H -0.6814 0.3328 0.2482 0.107 Uiso 1 1 calc R . .
C38 C 0.3769(6) 1.5653(4) 0.0605(3) 0.0668(19) Uani 1 1 d . . .
H38A H 0.3597 1.6229 0.0717 0.100 Uiso 1 1 calc GR . .
H38B H 0.2834 1.5211 0.0514 0.100 Uiso 1 1 calc GR . .
H38C H 0.4325 1.5733 0.0351 0.100 Uiso 1 1 calc GR . .
N39 N 0.0900(7) 0.9460(4) 0.3297(2) 0.0749(17) Uani 1 1 d . . .
C41 C 0.5465(6) 1.2752(3) 0.0460(2) 0.0522(14) Uani 1 1 d . . .
H41 H 0.5617 1.2191 0.0351 0.063 Uiso 1 1 calc R . .
C44 C 0.4023(6) 1.2839(3) 0.0466(2) 0.0536(15) Uani 1 1 d . . .
C46 C 0.6395(5) 1.4317(3) 0.07778(19) 0.0469(13) Uani 1 1 d . . .
H46 H 0.7195 1.4819 0.0881 0.056 Uiso 1 1 calc R . .
C48 C 0.4969(6) 1.4425(3) 0.0793(2) 0.0510(14) Uani 1 1 d . . .
C49 C -0.0879(9) 0.9254(5) 0.2617(2) 0.075(2) Uani 1 1 d . . .
C51 C -0.3714(7) 0.5358(4) 0.2883(2) 0.0661(17) Uani 1 1 d . . .
C55 C 0.6590(8) 1.2531(5) 0.4228(2) 0.0730(19) Uani 1 1 d . . .
H55 H 0.7372 1.3054 0.4306 0.088 Uiso 1 1 calc R . .
N57 N -0.1349(7) 0.7802(4) 0.2932(2) 0.0783(18) Uani 1 1 d . . .
C60 C 0.3351(15) 0.8508(8) 0.4642(3) 0.140(5) Uani 1 1 d . . .
H60 H 0.3742 0.8303 0.4896 0.168 Uiso 1 1 calc R . .
C62 C -0.1323(9) 0.9747(5) 0.2242(2) 0.075(2) Uani 1 1 d . . .
C63 C 0.1376(13) 0.7088(7) 0.4308(3) 0.122(4) Uani 1 1 d . . .
H63 H 0.1640 0.6794 0.4548 0.147 Uiso 1 1 calc R . .
C65 C 0.5711(8) 1.0949(5) 0.3967(2) 0.0757(19) Uani 1 1 d . . .
H65 H 0.5890 1.0391 0.3865 0.091 Uiso 1 1 calc R . .
C68 C 0.0141(7) 1.0830(4) 0.0980(2) 0.0562(15) Uani 1 1 d . . .
N70 N -0.0368(9) 0.6861(4) 0.3636(2) 0.095(2) Uani 1 1 d . . .
C71 C 0.3777(6) 1.3660(3) 0.0626(2) 0.0527(14) Uani 1 1 d . . .
H71 H 0.2807 1.3713 0.0625 0.063 Uiso 1 1 calc R . .
C73 C -0.1905(12) 1.0461(6) 0.2238(3) 0.103(3) Uani 1 1 d . . .
H73 H -0.2242 1.0743 0.2482 0.124 Uiso 1 1 calc R . .
C75 C -0.1778(7) 0.9340(4) 0.0768(2) 0.0639(17) Uani 1 1 d . . .
C77 C -0.4288(9) 0.2891(5) 0.2373(3) 0.081(2) Uani 1 1 d . . .
C1CA C 0.2224(9) 1.0925(5) 0.3226(3) 0.085(2) Uani 1 1 d . . .
H1CA H 0.2940 1.1483 0.3286 0.102 Uiso 1 1 calc R . .
C4CA C 0.0996(7) 1.1554(4) 0.1306(2) 0.0639(16) Uani 1 1 d . . .
H4CA H 0.0853 1.1650 0.1607 0.077 Uiso 1 1 calc R . .
N6 N 0.1528(6) 1.0818(3) -0.03260(19) 0.0604(13) Uani 1 1 d . . .
C0CA C 0.4027(8) 1.1791(5) 0.4170(3) 0.082(2) Uani 1 1 d . . .
H0CA H 0.3054 1.1799 0.4208 0.098 Uiso 1 1 calc R . .
C9AA C 0.8292(6) 1.3407(4) 0.0609(2) 0.0603(16) Uani 1 1 d . . .
C2CA C 0.3805(13) 0.9358(7) 0.4516(3) 0.122(4) Uani 1 1 d . . .
H2CA H 0.4578 0.9835 0.4665 0.146 Uiso 1 1 calc R . .
C3CA C 0.8518(10) 1.1726(7) 0.4024(3) 0.094(3) Uani 1 1 d . . .
C5AA C 0.9135(8) 1.4126(7) 0.0355(4) 0.110(4) Uani 1 1 d . . .
H5AA H 0.8916 1.3924 0.0037 0.165 Uiso 1 1 calc GR . .
H5AB H 1.0181 1.4230 0.0443 0.165 Uiso 1 1 calc GR . .
H5AC H 0.8847 1.4686 0.0422 0.165 Uiso 1 1 calc GR . .
C19 C -0.5760(13) 0.2110(6) 0.2252(4) 0.136(4) Uani 1 1 d . . .
H19A H -0.6392 0.2136 0.2486 0.205 Uiso 1 1 calc GR . .
H19B H -0.5530 0.1525 0.2225 0.205 Uiso 1 1 calc GR . .
H19C H -0.6261 0.2189 0.1971 0.205 Uiso 1 1 calc GR . .
C22 C -0.2823(9) 0.7826(5) 0.2292(3) 0.080(2) Uani 1 1 d . . .
H22 H -0.3221 0.8036 0.2040 0.096 Uiso 1 1 calc R . .
C24 C 0.1842(7) 1.1696(4) 0.0632(2) 0.0606(16) Uani 1 1 d . . .
C26 C 0.4281(8) 1.0991(5) 0.4014(3) 0.079(2) Uani 1 1 d . . .
C2AA C -0.1645(9) 0.8340(5) 0.2616(3) 0.077(2) Uani 1 1 d . . .
C29 C -0.5178(9) 0.5392(6) 0.2893(3) 0.090(3) Uani 1 1 d . . .
H29 H -0.5372 0.5937 0.3008 0.108 Uiso 1 1 calc R . .
C6AA C 0.2045(7) 1.2072(4) 0.1099(2) 0.0691(18) Uani 1 1 d . . .
H6AA H 0.2777 1.2586 0.1233 0.083 Uiso 1 1 calc R . .
C33 C 0.2975(8) 1.1382(4) -0.0872(3) 0.074(2) Uani 1 1 d . . .
H33 H 0.3351 1.1434 -0.1148 0.089 Uiso 1 1 calc R . .
C7AA C 0.2875(12) 0.9397(6) 0.4107(3) 0.104(3) Uani 1 1 d . . .
C8AA C 0.2174(13) 0.7987(6) 0.4317(3) 0.114(4) Uani 1 1 d . . .
C45 C 0.0304(8) 0.9762(5) 0.2930(3) 0.073(2) Uani 1 1 d . . .
C0BA C 0.1168(9) 1.0682(5) 0.2884(3) 0.078(2) Uani 1 1 d . . .
H0BA H 0.1005 1.1032 0.2656 0.094 Uiso 1 1 calc R . .
C1AA C -0.1574(12) 0.5360(6) 0.3663(3) 0.106(3) Uani 1 1 d . . .
H1AA H -0.2231 0.4782 0.3590 0.127 Uiso 1 1 calc R . .
C52 C -0.0514(14) 0.5610(7) 0.4012(3) 0.123(4) Uani 1 1 d . . .
H52 H -0.0298 0.5245 0.4226 0.148 Uiso 1 1 calc R . .
C53 C 0.0233(13) 0.6557(6) 0.3992(3) 0.115(4) Uani 1 1 d . . .
C56 C 0.3015(9) 1.0135(5) 0.3869(3) 0.080(2) Uani 1 1 d . . .
C57 C -0.3684(16) 0.3033(7) 0.1949(5) 0.152(5) Uani 1 1 d . . .
H57A H -0.4102 0.3466 0.1806 0.229 Uiso 1 1 calc GR . .
H57B H -0.3927 0.2460 0.1756 0.229 Uiso 1 1 calc GR . .
H57C H -0.2624 0.3265 0.2005 0.229 Uiso 1 1 calc GR . .
C0AA C -0.6361(8) 0.4644(7) 0.2739(3) 0.092(3) Uani 1 1 d . . .
C3AA C 0.3486(19) 1.3399(8) 0.4659(7) 0.265(13) Uani 1 1 d . . .
H3AA H 0.2649 1.2994 0.4472 0.398 Uiso 1 1 calc GR . .
H3AB H 0.3285 1.3984 0.4731 0.398 Uiso 1 1 calc GR . .
H3AC H 0.3661 1.3142 0.4933 0.398 Uiso 1 1 calc GR . .
C3BA C 0.9090(9) 1.3628(8) 0.1085(4) 0.117(4) Uani 1 1 d . . .
H3BA H 0.9193 1.4262 0.1191 0.175 Uiso 1 1 calc GR . .
H3BB H 1.0056 1.3516 0.1085 0.175 Uiso 1 1 calc GR . .
H3BC H 0.8526 1.3247 0.1279 0.175 Uiso 1 1 calc GR . .
C4AA C 0.2732(6) 1.2013(3) 0.0312(2) 0.0514(14) Uani 1 1 d . . .
C69 C 0.6146(17) 1.4237(10) 0.4615(8) 0.267(13) Uani 1 1 d . . .
H69A H 0.6324 1.4211 0.4933 0.401 Uiso 1 1 calc GR . .
H69B H 0.6007 1.4828 0.4566 0.401 Uiso 1 1 calc GR . .
H69C H 0.6984 1.4141 0.4472 0.401 Uiso 1 1 calc GR . .
C74 C 0.2070(9) 1.0168(5) 0.3490(3) 0.076(2) Uani 1 1 d . . .
C76 C 0.3446(7) 1.1974(4) -0.0486(3) 0.0731(19) Uani 1 1 d . . .
H76 H 0.4207 1.2512 -0.0451 0.088 Uiso 1 1 calc R . .
C78 C -0.2461(8) 0.6194(4) 0.3047(2) 0.0690(19) Uani 1 1 d . . .
C84 C 0.8358(9) 1.2465(6) 0.0448(5) 0.153(6) Uani 1 1 d . . .
H84A H 0.7998 1.2061 0.0664 0.229 Uiso 1 1 calc GR . .
H84B H 0.9367 1.2463 0.0412 0.229 Uiso 1 1 calc GR . .
H84C H 0.7752 1.2259 0.0163 0.229 Uiso 1 1 calc GR . .
C85 C -0.8058(18) 0.5650(14) 0.2954(7) 0.226(8) Uani 1 1 d . U .
H85A H -0.7579 0.5755 0.3258 0.338 Uiso 1 1 calc GR . .
H85B H -0.9070 0.5683 0.2956 0.338 Uiso 1 1 calc GR . .
H85C H -0.7544 0.6108 0.2784 0.338 Uiso 1 1 calc GR . .
C88 C -0.2349(8) 0.6933(5) 0.2814(3) 0.075(2) Uani 1 1 d . . .
C90 C -0.3267(9) 0.6967(5) 0.2414(3) 0.082(2) Uani 1 1 d . . .
H90 H -0.4034 0.6488 0.2264 0.098 Uiso 1 1 calc R . .
C94 C -0.3442(16) 0.2582(7) 0.2733(5) 0.169(6) Uani 1 1 d . . .
H94A H -0.2401 0.2771 0.2702 0.253 Uiso 1 1 calc GR . .
H94B H -0.3753 0.1926 0.2714 0.253 Uiso 1 1 calc GR . .
H94C H -0.3617 0.2848 0.3021 0.253 Uiso 1 1 calc GR . .
C95 C -0.1527(10) 0.6149(5) 0.3416(3) 0.084(2) Uani 1 1 d . . .
C98 C 0.2561(7) 1.1624(4) -0.0144(2) 0.0606(16) Uani 1 1 d . . .
C8BA C -0.8029(11) 0.4668(9) 0.2730(5) 0.127(4) Uani 1 1 d . . .
C9BA C -0.8679(11) 0.4131(11) 0.3084(5) 0.170(6) Uani 1 1 d . . .
H9BA H -0.9098 0.3503 0.2957 0.255 Uiso 1 1 calc GR . .
H9BB H -0.9444 0.4380 0.3197 0.255 Uiso 1 1 calc GR . .
H9BC H -0.7917 0.4162 0.3325 0.255 Uiso 1 1 calc GR . .
C6BA C -0.8744(13) 0.4602(13) 0.2306(6) 0.201(9) Uani 1 1 d . . .
H6BA H -0.8075 0.4938 0.2120 0.301 Uiso 1 1 calc GR . .
H6BB H -0.9589 0.4852 0.2320 0.301 Uiso 1 1 calc GR . .
H6BC H -0.9068 0.3969 0.2179 0.301 Uiso 1 1 calc GR . .
C4BA C 0.445(3) 1.3939(14) 0.4004(8) 0.306(18) Uani 1 1 d . . .
H4BA H 0.4852 1.3677 0.3755 0.458 Uiso 1 1 calc GR . .
H4BB H 0.4887 1.4589 0.4057 0.458 Uiso 1 1 calc GR . .
H4BC H 0.3393 1.3822 0.3936 0.458 Uiso 1 1 calc GR . .
C5CA C 0.8503(14) 1.0710(11) 0.3793(7) 0.213(9) Uani 1 1 d . . .
H5CA H 0.8016 1.0609 0.3490 0.319 Uiso 1 1 calc GR . .
H5CB H 0.7978 1.0258 0.3964 0.319 Uiso 1 1 calc GR . .
H5CC H 0.9506 1.0661 0.3788 0.319 Uiso 1 1 calc GR . .
C7BA C 0.9324(12) 1.1856(14) 0.4469(4) 0.189(8) Uani 1 1 d . . .
H7BA H 1.0371 1.1982 0.4445 0.284 Uiso 1 1 calc GR . .
H7BB H 0.9017 1.1310 0.4611 0.284 Uiso 1 1 calc GR . .
H7BC H 0.9120 1.2363 0.4647 0.284 Uiso 1 1 calc GR . .
N2 N -0.1355(15) 0.8508(6) 0.3997(4) 0.145(4) Uani 1 1 d . . .
C6 C -0.268(2) 0.8248(14) 0.3887(6) 0.217(11) Uani 1 1 d . . .
H6 H -0.3089 0.8023 0.3592 0.261 Uiso 1 1 calc R . .
C8 C -0.349(2) 0.8307(12) 0.4212(5) 0.216(9) Uani 1 1 d . . .
H8 H -0.4492 0.8026 0.4135 0.260 Uiso 1 1 calc R . .
C10 C -0.162(2) 0.8970(11) 0.4724(5) 0.158(5) Uani 1 1 d . . .
H10 H -0.1188 0.9270 0.5008 0.190 Uiso 1 1 calc R . .
C11 C -0.074(2) 0.8838(11) 0.4439(3) 0.184(8) Uani 1 1 d . . .
H11 H 0.0282 0.8958 0.4523 0.221 Uiso 1 1 calc R . .
C13 C -0.311(2) 0.8713(12) 0.4651(6) 0.180(7) Uani 1 1 d . . .
H13 H -0.3767 0.8795 0.4858 0.216 Uiso 1 1 calc R . .

loop_
_atom_site_aniso_label
_atom_site_aniso_U_11
_atom_site_aniso_U_22
_atom_site_aniso_U_33
_atom_site_aniso_U_23
_atom_site_aniso_U_13
_atom_site_aniso_U_12
Zn1 0.1175(9) 0.0479(5) 0.0611(6) -0.0034(4) 0.0160(5) -0.0200(5)
Zn3 0.0823(9) 0.0373(6) 0.0709(8) -0.0033(5) 0.0005(6) -0.0333(6)
C1 0.049(3) 0.028(2) 0.087(4) -0.011(3) -0.004(3) -0.012(2)
C4 0.047(3) 0.047(3) 0.080(4) 0.010(3) 0.001(3) -0.006(3)
C5BA 0.095(6) 0.060(5) 0.220(13) -0.048(7) 0.069(8) -0.019(5)
C1BA 0.058(4) 0.043(3) 0.107(6) -0.015(3) 0.019(4) -0.008(3)
C2BA 0.083(6) 0.186(12) 0.190(12) 0.110(10) 0.064(7) 0.047(7)
N0AA 0.072(3) 0.039(2) 0.069(3) -0.004(2) 0.013(3) 0.000(2)
N13 0.157(7) 0.071(4) 0.052(3) 0.001(3) 0.017(4) -0.031(4)
N16 0.051(3) 0.029(2) 0.082(4) 0.002(2) -0.004(3) -0.003(2)
C18 0.038(3) 0.039(3) 0.072(4) 0.005(3) 0.002(3) 0.005(2)
C20 0.056(3) 0.040(3) 0.080(4) 0.005(3) 0.000(3) 0.004(3)
C21 0.069(4) 0.058(4) 0.094(5) -0.008(4) 0.015(4) -0.013(3)
C23 0.063(4) 0.046(3) 0.085(5) 0.014(3) -0.009(3) -0.009(3)
C25 0.071(4) 0.081(5) 0.065(4) 0.012(4) 0.017(3) 0.008(4)
C28 0.067(4) 0.037(3) 0.085(5) 0.000(3) 0.006(3) 0.001(3)
C30 0.125(8) 0.060(5) 0.121(7) 0.006(5) 0.031(6) 0.037(5)
C32 0.029(2) 0.030(2) 0.085(4) -0.003(2) 0.002(2) -0.008(2)
C36 0.053(4) 0.077(5) 0.124(7) 0.034(5) 0.007(4) -0.016(4)
C38 0.042(3) 0.033(3) 0.115(6) -0.008(3) -0.011(3) 0.004(2)
N39 0.095(4) 0.048(3) 0.067(3) -0.003(3) 0.021(3) -0.008(3)
C41 0.040(3) 0.028(2) 0.083(4) -0.001(2) -0.002(3) 0.005(2)
C44 0.036(3) 0.027(2) 0.087(4) -0.003(3) 0.000(3) -0.006(2)
C46 0.023(2) 0.038(3) 0.070(3) 0.002(2) -0.008(2) -0.0053(19)
C48 0.034(3) 0.028(2) 0.079(4) -0.001(2) -0.003(3) -0.008(2)
C49 0.096(5) 0.049(3) 0.071(4) -0.017(3) 0.027(4) 0.004(3)
C51 0.051(3) 0.052(4) 0.085(5) 0.007(3) 0.017(3) -0.007(3)
C55 0.059(4) 0.066(4) 0.079(4) -0.005(3) 0.010(3) -0.008(3)
N57 0.103(5) 0.049(3) 0.070(4) -0.007(3) 0.032(3) -0.007(3)
C60 0.197(12) 0.113(8) 0.059(5) 0.006(5) -0.001(6) -0.046(8)
C62 0.094(5) 0.048(4) 0.072(4) -0.009(3) 0.024(4) -0.004(3)
C63 0.168(10) 0.090(6) 0.079(6) 0.018(5) 0.009(6) -0.023(6)
C65 0.083(5) 0.070(4) 0.068(4) -0.002(3) 0.017(4) 0.010(4)
C68 0.059(3) 0.033(3) 0.071(4) 0.006(3) -0.001(3) 0.004(2)
N70 0.132(6) 0.064(4) 0.064(4) 0.005(3) 0.017(4) -0.021(4)
C71 0.028(2) 0.034(3) 0.084(4) -0.002(3) -0.004(3) -0.006(2)
C73 0.153(9) 0.072(5) 0.093(6) -0.003(5) 0.044(6) 0.038(6)
C75 0.064(4) 0.035(3) 0.080(4) 0.001(3) 0.001(3) -0.007(3)
C77 0.086(5) 0.043(3) 0.094(5) 0.005(3) -0.016(4) -0.010(3)
C1CA 0.096(6) 0.051(4) 0.093(5) -0.007(4) 0.029(5) -0.011(4)
C4CA 0.064(4) 0.041(3) 0.075(4) 0.002(3) -0.005(3) -0.003(3)
N6 0.058(3) 0.027(2) 0.084(4) 0.003(2) -0.004(3) -0.005(2)
C0CA 0.057(4) 0.060(4) 0.112(6) -0.013(4) 0.019(4) -0.010(3)
C9AA 0.029(3) 0.055(3) 0.094(5) 0.004(3) -0.002(3) 0.013(2)
C2CA 0.162(10) 0.091(6) 0.071(5) -0.009(5) 0.013(6) -0.036(6)
C3CA 0.084(5) 0.122(8) 0.083(5) 0.019(5) 0.037(5) 0.029(5)
C5AA 0.048(4) 0.096(6) 0.192(11) 0.042(7) 0.026(5) 0.016(4)
C19 0.145(9) 0.070(6) 0.150(10) 0.006(6) -0.029(8) -0.038(6)
C22 0.103(6) 0.049(4) 0.073(4) -0.011(3) 0.022(4) -0.008(4)
C24 0.054(3) 0.036(3) 0.080(4) -0.002(3) -0.014(3) 0.001(3)
C26 0.075(5) 0.070(4) 0.078(5) -0.018(4) 0.021(4) -0.003(4)
C2AA 0.098(5) 0.048(3) 0.073(4) -0.003(3) 0.031(4) -0.007(4)
C29 0.090(6) 0.071(5) 0.117(7) 0.027(5) 0.052(5) 0.017(4)
C6AA 0.061(4) 0.040(3) 0.088(5) 0.000(3) -0.002(3) -0.014(3)
C33 0.075(4) 0.043(3) 0.090(5) 0.006(3) 0.011(4) -0.011(3)
C7AA 0.144(8) 0.081(5) 0.054(4) -0.007(4) 0.023(5) -0.029(5)
C8AA 0.158(9) 0.080(6) 0.066(5) -0.009(4) 0.006(5) -0.031(6)
C45 0.081(5) 0.056(4) 0.072(4) -0.010(3) 0.029(4) -0.004(3)
C0BA 0.094(5) 0.050(4) 0.075(4) -0.006(3) 0.024(4) -0.009(4)
C1AA 0.143(8) 0.063(5) 0.089(6) 0.011(4) 0.018(6) -0.016(5)
C52 0.169(11) 0.087(6) 0.087(6) 0.028(5) 0.005(7) -0.018(7)
C53 0.163(10) 0.077(5) 0.069(5) 0.010(4) 0.000(6) -0.030(6)
C56 0.094(5) 0.053(4) 0.077(5) -0.010(3) 0.013(4) -0.008(4)
C57 0.189(13) 0.076(6) 0.199(14) -0.003(7) 0.094(11) 0.028(7)
C0AA 0.045(4) 0.118(7) 0.117(7) 0.054(6) 0.021(4) 0.008(4)
C3AA 0.29(2) 0.080(8) 0.42(3) -0.061(12) 0.27(2) -0.003(10)
C3BA 0.069(5) 0.150(10) 0.128(8) -0.021(7) -0.017(5) 0.047(6)
C4AA 0.035(3) 0.027(2) 0.083(4) 0.003(2) 0.000(3) -0.005(2)
C69 0.144(12) 0.146(12) 0.44(3) -0.188(17) -0.044(16) 0.019(10)
C74 0.093(5) 0.051(4) 0.072(4) -0.002(3) 0.029(4) -0.006(3)
C76 0.065(4) 0.043(3) 0.091(5) 0.003(3) 0.000(4) -0.019(3)
C78 0.085(5) 0.041(3) 0.069(4) -0.004(3) 0.025(4) -0.006(3)
C84 0.045(4) 0.072(6) 0.343(19) 0.003(8) -0.002(7) 0.034(4)
C85 0.156(11) 0.263(17) 0.288(17) 0.035(13) 0.113(12) 0.080(12)
C88 0.084(5) 0.052(4) 0.075(4) -0.009(3) 0.029(4) -0.010(3)
C90 0.098(5) 0.053(4) 0.079(5) -0.010(3) 0.024(4) -0.009(4)
C94 0.206(13) 0.084(7) 0.211(15) -0.022(8) -0.080(11) 0.077(8)
C95 0.096(6) 0.051(4) 0.096(6) 0.005(4) 0.040(5) -0.009(4)
C98 0.054(3) 0.035(3) 0.080(4) 0.011(3) -0.003(3) -0.010(2)
C8BA 0.067(6) 0.142(10) 0.181(12) 0.066(9) 0.042(7) 0.015(6)
C9BA 0.074(6) 0.264(18) 0.195(14) 0.119(13) 0.065(8) 0.031(8)
C6BA 0.088(8) 0.37(3) 0.208(16) 0.160(17) 0.049(9) 0.115(12)
C4BA 0.46(4) 0.19(2) 0.39(4) 0.15(2) 0.25(3) 0.21(3)
C5CA 0.108(9) 0.213(18) 0.35(3) 0.056(17) 0.122(13) 0.060(11)
C7BA 0.086(7) 0.37(2) 0.132(11) 0.113(14) 0.036(7) 0.064(11)
N2 0.197(11) 0.094(6) 0.120(8) -0.022(5) 0.087(8) -0.015(7)
C6 0.191(16) 0.27(2) 0.178(16) -0.130(15) -0.092(14) 0.127(16)
C8 0.30(2) 0.206(17) 0.099(9) -0.064(11) 0.025(12) 0.014(16)
C10 0.167(14) 0.189(15) 0.118(11) 0.039(10) 0.024(10) 0.033(12)
C11 0.31(2) 0.215(16) 0.054(5) -0.032(7) 0.010(9) 0.144(15)
C13 0.166(14) 0.189(16) 0.166(14) -0.031(12) 0.060(12) 0.016(12)

loop_
_atom_type_symbol
_atom_type_description
_atom_type_scat_dispersion_real
_atom_type_scat_dispersion_imag
_atom_type_scat_source
C C 0.0181 0.0091 'International Tables Vol C Tables 4.2.6.8 and 6.1.1.4'
H H 0.0000 0.0000 'International Tables Vol C Tables 4.2.6.8 and 6.1.1.4'
N N 0.0311 0.0180 'International Tables Vol C Tables 4.2.6.8 and 6.1.1.4'
Zn Zn -1.5491 0.6778 'International Tables Vol C Tables 4.2.6.8 and 6.1.1.4'

loop_
_geom_angle_atom_site_label_1
_geom_angle_atom_site_label_2
_geom_angle_atom_site_label_3
_geom_angle
_geom_angle_site_symmetry_1
_geom_angle_site_symmetry_3
N13 Zn1 N39 87.5(3) . .
N13 Zn1 N57 165.5(3) . .
N13 Zn1 N70 91.2(3) . .
N13 Zn1 N2 92.5(4) . .
N39 Zn1 N57 89.2(2) . .
N39 Zn1 N2 102.9(3) . .
N57 Zn1 N2 102.0(4) . .
N70 Zn1 N39 165.6(3) . .
N70 Zn1 N57 88.4(3) . .
N70 Zn1 N2 91.4(3) . .
N16 Zn3 N16 180.0(3) 2_575 .
N6 Zn3 N16 90.0(2) 2_575 2_575
N6 Zn3 N16 90.0(2) 2_575 .
N6 Zn3 N16 90.0(2) . .
N6 Zn3 N16 90.0(2) . 2_575
N6 Zn3 N6 180.0 2_575 .
C51 C4 C23 121.1(6) . .
C3AA C5BA C21 111.9(9) . .
C3AA C5BA C69 118.1(13) . .
C3AA C5BA C4BA 106.2(15) . .
C69 C5BA C21 112.7(10) . .
C69 C5BA C4BA 97.5(15) . .
C4BA C5BA C21 108.9(12) . .
C28 N0AA C62 110.4(6) . .
C7AA N13 Zn1 126.1(7) . .
C7AA N13 C8AA 109.3(8) . .
C8AA N13 Zn1 123.7(6) . .
C68 N16 Zn3 126.7(4) . .
C68 N16 C24 106.9(5) . .
C24 N16 Zn3 125.8(5) . .
C41 C18 C46 116.8(5) . .
C41 C18 C9AA 122.2(5) . .
C46 C18 C9AA 121.0(5) . .
C68 C20 C28 116.1(5) . .
C75 C20 C28 117.9(6) . .
C75 C20 C68 126.0(7) . .
C55 C21 C5BA 122.3(6) . .
C0CA C21 C5BA 122.9(7) . .
C0CA C21 C55 114.7(7) . .
C4 C23 C77 120.1(7) . .
C36 C23 C4 118.2(7) . .
C36 C23 C77 121.7(6) . .
C55 C25 C65 116.9(7) . .
C55 C25 C3CA 119.9(7) . .
C65 C25 C3CA 123.2(8) . .
N0AA C28 C20 121.1(6) . .
N0AA C28 C30 106.0(7) . .
C30 C28 C20 132.5(7) . .
C28 C30 C73 108.2(8) . .
C1 C32 C1BA 106.9(5) . .
C38 C32 C1 108.6(5) . .
C38 C32 C1BA 110.6(5) . .
C48 C32 C1 112.1(5) . .
C48 C32 C1BA 108.8(5) . .
C48 C32 C38 109.7(5) . .
C23 C36 C0AA 122.8(7) . .
C45 N39 Zn1 125.6(5) . .
C45 N39 C74 105.9(6) . .
C74 N39 Zn1 128.4(6) . .
C44 C41 C18 121.4(5) . .
C41 C44 C4AA 119.5(5) . .
C71 C44 C41 120.1(5) . .
C71 C44 C4AA 120.4(5) . .
C48 C46 C18 123.2(4) . .
C46 C48 C32 123.4(4) . .
C46 C48 C71 117.2(5) . .
C71 C48 C32 119.4(5) . .
C2AA C49 C62 117.8(7) . .
C2AA C49 C45 126.4(8) . .
C45 C49 C62 115.8(6) . .
C4 C51 C29 118.3(6) . .
C4 C51 C78 121.1(6) . .
C29 C51 C78 120.6(7) . .
C25 C55 C21 123.7(6) . .
C2AA N57 Zn1 127.1(5) . .
C2AA N57 C88 107.1(7) . .
C88 N57 Zn1 125.4(5) . .
C2CA C60 C8AA 107.8(10) . .
N0AA C62 C49 120.4(7) . .
C73 C62 N0AA 107.3(7) . .
C73 C62 C49 132.0(7) . .
C8AA C63 C53 129.5(10) . .
C26 C65 C25 121.2(7) . .
N16 C68 C20 125.1(5) . .
N16 C68 C4CA 109.8(5) . .
C20 C68 C4CA 125.0(6) . .
C53 N70 Zn1 124.8(5) . .
C53 N70 C95 108.0(7) . .
C95 N70 Zn1 126.2(6) . .
C44 C71 C48 121.1(5) . .
C62 C73 C30 108.0(7) . .
C20 C75 C33 124.2(7) . 2_575
N6 C75 C20 125.4(6) 2_575 .
N6 C75 C33 110.4(5) 2_575 2_575
C23 C77 C19 110.5(8) . .
C57 C77 C23 108.3(7) . .
C57 C77 C19 105.5(9) . .
C57 C77 C94 119.7(11) . .
C94 C77 C23 107.8(7) . .
C94 C77 C19 104.8(8) . .
C0BA C1CA C74 107.5(7) . .
C6AA C4CA C68 107.5(6) . .
C75 N6 Zn3 126.7(4) 2_575 .
C75 N6 C98 106.2(5) 2_575 .
C98 N6 Zn3 127.0(5) . .
C26 C0CA C21 124.0(7) . .
C5AA C9AA C18 109.7(5) . .
C5AA C9AA C3BA 104.8(7) . .
C3BA C9AA C18 109.6(6) . .
C84 C9AA C18 112.4(5) . .
C84 C9AA C5AA 113.8(8) . .
C84 C9AA C3BA 106.2(8) . .
C60 C2CA C7AA 108.2(8) . .
C2BA C3CA C25 113.0(8) . .
C2BA C3CA C5CA 109.1(10) . .
C2BA C3CA C7BA 111.3(11) . .
C25 C3CA C5CA 107.4(8) . .
C7BA C3CA C25 108.8(7) . .
C7BA C3CA C5CA 107.0(12) . .
C90 C22 C2AA 107.6(8) . .
N16 C24 C6AA 107.8(6) . .
C4AA C24 N16 126.3(6) . .
C4AA C24 C6AA 125.8(5) . .
C65 C26 C56 119.0(7) . .
C0CA C26 C65 119.4(7) . .
C0CA C26 C56 121.5(7) . .
C49 C2AA C22 126.0(8) . .
N57 C2AA C49 124.3(7) . .
N57 C2AA C22 109.7(6) . .
C0AA C29 C51 122.4(8) . .
C4CA C6AA C24 108.0(5) . .
C76 C33 C75 106.3(7) . 2_575
N13 C7AA C2CA 106.7(8) . .
N13 C7AA C56 127.5(8) . .
C56 C7AA C2CA 125.8(8) . .
N13 C8AA C60 108.0(8) . .
C63 C8AA N13 123.9(9) . .
C63 C8AA C60 128.2(10) . .
N39 C45 C49 126.3(7) . .
N39 C45 C0BA 109.8(7) . .
C49 C45 C0BA 123.8(8) . .
C1CA C0BA C45 107.0(8) . .
C52 C1AA C95 108.3(8) . .
C1AA C52 C53 106.8(9) . .
C63 C53 C52 124.9(10) . .
N70 C53 C63 124.8(9) . .
N70 C53 C52 110.3(8) . .
C7AA C56 C26 119.9(8) . .
C7AA C56 C74 124.5(7) . .
C74 C56 C26 115.6(7) . .
C36 C0AA C29 117.2(7) . .
C36 C0AA C8BA 119.1(9) . .
C29 C0AA C8BA 123.7(10) . .
C24 C4AA C44 116.5(6) . .
C24 C4AA C98 125.8(5) . .
C98 C4AA C44 117.7(5) . .
N39 C74 C1CA 109.7(7) . .
N39 C74 C56 124.7(7) . .
C56 C74 C1CA 125.5(7) . .
C33 C76 C98 108.0(5) . .
C88 C78 C51 117.4(7) . .
C88 C78 C95 125.5(7) . .
C95 C78 C51 117.2(6) . .
N57 C88 C90 107.8(7) . .
C78 C88 N57 126.4(8) . .
C78 C88 C90 125.8(6) . .
C22 C90 C88 107.8(7) . .
N70 C95 C1AA 106.6(8) . .
C78 C95 N70 126.2(7) . .
C78 C95 C1AA 127.1(7) . .
N6 C98 C4AA 124.7(6) . .
N6 C98 C76 109.1(6) . .
C4AA C98 C76 126.2(5) . .
C0AA C8BA C85 107.6(11) . .
C9BA C8BA C0AA 108.1(9) . .
C9BA C8BA C85 98.0(13) . .
C6BA C8BA C0AA 113.8(11) . .
C6BA C8BA C85 103.7(13) . .
C6BA C8BA C9BA 123.2(12) . .
C6 N2 Zn1 118.0(12) . .
C6 N2 C11 122.9(15) . .
C11 N2 Zn1 118.1(11) . .
N2 C6 C8 114.8(16) . .
C6 C8 C13 131(2) . .
C11 C10 C13 125.8(18) . .
C10 C11 N2 117.4(18) . .
C10 C13 C8 106.7(16) . .

loop_
_geom_bond_atom_site_label_1
_geom_bond_atom_site_label_2
_geom_bond_distance
_geom_bond_site_symmetry_2
Zn1 N13 2.053(8) .
Zn1 N39 2.059(6) .
Zn1 N57 2.061(7) .
Zn1 N70 2.056(7) .
Zn1 N2 2.145(9) .
Zn3 N16 2.050(5) .
Zn3 N16 2.050(5) 2_575
Zn3 N6 2.035(5) 2_575
Zn3 N6 2.035(5) .
C1 C32 1.532(6) .
C4 C23 1.407(8) .
C4 C51 1.361(9) .
C5BA C21 1.514(12) .
C5BA C3AA 1.455(14) .
C5BA C69 1.482(14) .
C5BA C4BA 1.51(2) .
C1BA C32 1.538(9) .
C2BA C3CA 1.444(12) .
N0AA C28 1.341(9) .
N0AA C62 1.388(8) .
N13 C7AA 1.365(10) .
N13 C8AA 1.390(12) .
N16 C68 1.360(8) .
N16 C24 1.387(7) .
C18 C41 1.395(7) .
C18 C46 1.404(8) .
C18 C9AA 1.533(7) .
C20 C28 1.458(10) .
C20 C68 1.413(8) .
C20 C75 1.390(8) .
C21 C55 1.420(10) .
C21 C0CA 1.387(9) .
C23 C36 1.361(11) .
C23 C77 1.514(10) .
C25 C55 1.365(10) .
C25 C65 1.409(10) .
C25 C3CA 1.522(11) .
C28 C30 1.380(10) .
C30 C73 1.398(12) .
C32 C38 1.521(9) .
C32 C48 1.518(8) .
C36 C0AA 1.374(12) .
N39 C45 1.359(10) .
N39 C74 1.367(9) .
C41 C44 1.388(8) .
C44 C71 1.370(8) .
C44 C4AA 1.510(6) .
C46 C48 1.387(7) .
C48 C71 1.409(6) .
C49 C62 1.492(11) .
C49 C2AA 1.393(9) .
C49 C45 1.398(10) .
C51 C29 1.386(10) .
C51 C78 1.503(8) .
N57 C2AA 1.363(10) .
N57 C88 1.406(8) .
C60 C2CA 1.356(13) .
C60 C8AA 1.420(13) .
C62 C73 1.327(11) .
C63 C8AA 1.378(12) .
C63 C53 1.391(13) .
C65 C26 1.373(10) .
C68 C4CA 1.419(8) .
N70 C53 1.337(12) .
N70 C95 1.391(10) .
C75 N6 1.374(9) 2_575
C75 C33 1.439(8) 2_575
C77 C19 1.565(10) .
C77 C57 1.450(14) .
C77 C94 1.465(13) .
C1CA C0BA 1.315(11) .
C1CA C74 1.444(11) .
C4CA C6AA 1.337(9) .
N6 C75 1.374(9) 2_575
N6 C98 1.385(7) .
C0CA C26 1.340(10) .
C9AA C5AA 1.496(11) .
C9AA C3BA 1.517(11) .
C9AA C84 1.481(11) .
C2CA C7AA 1.456(14) .
C3CA C5CA 1.622(18) .
C3CA C7BA 1.445(14) .
C22 C2AA 1.417(10) .
C22 C90 1.363(10) .
C24 C6AA 1.436(9) .
C24 C4AA 1.373(9) .
C26 C56 1.521(9) .
C29 C0AA 1.382(12) .
C33 C75 1.439(8) 2_575
C33 C76 1.359(10) .
C7AA C56 1.370(12) .
C45 C0BA 1.454(9) .
C1AA C52 1.332(13) .
C1AA C95 1.463(12) .
C52 C53 1.442(12) .
C56 C74 1.389(11) .
C0AA C8BA 1.567(12) .
C4AA C98 1.414(9) .
C76 C98 1.436(9) .
C78 C88 1.365(10) .
C78 C95 1.366(12) .
C85 C8BA 1.58(2) .
C88 C90 1.424(11) .
C8BA C9BA 1.481(14) .
C8BA C6BA 1.369(17) .
N2 C6 1.208(17) .
N2 C11 1.392(15) .
C6 C8 1.29(2) .
C8 C13 1.376(18) .
C10 C11 1.272(18) .
C10 C13 1.349(19) .
